data_1502388
loop_
_publ_author_name
'Shen, Hao'
'Wang, Yang'
'Xie, Zuowei'

_publ_section_title
;
 Ti-amide catalyzed synthesis of cyclic guanidines from di-/triamines and
 carbodiimides.
;
_journal_issue 17
_journal_name_full 'Organic letters'
_journal_page_first 4562
_journal_page_last 4565
_journal_paper_doi 10.1021/ol201752e
_journal_volume 13
_journal_year 2011
_chemical_formula_sum 'C28 H21 N3'
_chemical_formula_weight 399.48
_chemical_name_systematic
; 
 ? 
;
_space_group_IT_number 2
_symmetry_cell_setting triclinic
_symmetry_space_group_name_Hall '-P 1'
_symmetry_space_group_name_H-M 'P -1'
_atom_sites_solution_hydrogens geom
_atom_sites_solution_primary direct
_atom_sites_solution_secondary difmap
_audit_creation_method SHELXL-97
_cell_angle_alpha 109.8430(10)
_cell_angle_beta 96.1180(10)
_cell_angle_gamma 111.0590(10)
_cell_formula_units_Z 2
_cell_length_a 9.8597(6)
_cell_length_b 10.9565(8)
_cell_length_c 11.4297(7)
_cell_measurement_temperature 296(2)
_cell_volume 1046.46(12)
_computing_cell_refinement 'BRUKER KAPPA APEXII DUO DIFFRACTOMETER'
_computing_data_collection 'BRUKER KAPPA APEXII DUO DIFFRACTOMETER'
_computing_data_reduction 'BRUKER KAPPA APEXII DUO DIFFRACTOMETER'
_computing_molecular_graphics 'SIEMENS SHELXTL'
_computing_publication_material 'SIEMENS SHELXTL'
_computing_structure_refinement 'SHELXL-97 (Sheldrick, 2008)'
_computing_structure_solution 'SHELXS-97 (Sheldrick, 2008)'
_diffrn_ambient_temperature 296(2)
_diffrn_measured_fraction_theta_full 0.984
_diffrn_measured_fraction_theta_max 0.984
_diffrn_measurement_device_type 'BRUKER KAPPA APEXII DUO DIFFRACTOMETER'
_diffrn_measurement_method 'OMEGA SCAN'
_diffrn_radiation_monochromator graphite
_diffrn_radiation_source 'fine-focus sealed tube'
_diffrn_radiation_type MoK\a
_diffrn_radiation_wavelength 0.71073
_diffrn_reflns_av_R_equivalents 0.0287
_diffrn_reflns_av_sigmaI/netI 0.0347
_diffrn_reflns_limit_h_max 10
_diffrn_reflns_limit_h_min -11
_diffrn_reflns_limit_k_max 13
_diffrn_reflns_limit_k_min -13
_diffrn_reflns_limit_l_max 13
_diffrn_reflns_limit_l_min -13
_diffrn_reflns_number 11541
_diffrn_reflns_theta_full 25.00
_diffrn_reflns_theta_max 25.00
_diffrn_reflns_theta_min 1.96
_exptl_absorpt_coefficient_mu 0.075
_exptl_absorpt_correction_T_max 0.7456
_exptl_absorpt_correction_T_min 0.6589
_exptl_absorpt_correction_type multi-scan
_exptl_crystal_colour colourless
_exptl_crystal_density_diffrn 1.268
_exptl_crystal_density_method 'not measured'
_exptl_crystal_description block
_exptl_crystal_F_000 420
_exptl_crystal_size_max 0.40
_exptl_crystal_size_mid 0.30
_exptl_crystal_size_min 0.20
_refine_diff_density_max 0.416
_refine_diff_density_min -0.395
_refine_diff_density_rms 0.037
_refine_ls_extinction_method none
_refine_ls_goodness_of_fit_ref 1.011
_refine_ls_hydrogen_treatment riding
_refine_ls_matrix_type full
_refine_ls_number_parameters 280
_refine_ls_number_reflns 3622
_refine_ls_number_restraints 0
_refine_ls_restrained_S_all 1.011
_refine_ls_R_factor_all 0.0790
_refine_ls_R_factor_gt 0.0476
_refine_ls_shift/su_max 0.000
_refine_ls_shift/su_mean 0.000
_refine_ls_structure_factor_coef Fsqd
_refine_ls_weighting_details 'calc w=1/[\s^2^(Fo^2^)+(0.0723P)^2^+0.3326P] where P=(Fo^2^+2Fc^2^)/3'
_refine_ls_weighting_scheme calc
_refine_ls_wR_factor_gt 0.1246
_refine_ls_wR_factor_ref 0.1465
_reflns_number_gt 2383
_reflns_number_total 3622
_reflns_threshold_expression >2sigma(I)
_cod_data_source_file ol201752e_si_002.cif
_cod_data_source_block 5ec
_cod_depositor_comments
;
The following automatic conversions were performed:

'_symmetry_cell_setting' value 'Triclinic' changed to 'triclinic'
according to /home/saulius/struct/CIF-dictionaries/cif_core.dic
dictionary named 'cif_core.dic' version 2.4.1 from
2010-06-29.

'_exptl_absorpt_correction_type' value 'Multi-scan'
changed to 'multi-scan' according to
/home/saulius/struct/CIF-dictionaries/cif_core.dic dictionary named
'cif_core.dic' version 2.4.1 from 2010-06-29.

Automatic conversion script
Id: cif_fix_values 1715 2011-07-08 13:25:40Z adriana 
;
_cod_original_sg_symbol_H-M P-1
_cod_database_code 1502388

loop_
_symmetry_equiv_pos_as_xyz
'x, y, z'
'-x, -y, -z'

loop_
_atom_site_label
_atom_site_type_symbol
_atom_site_fract_x
_atom_site_fract_y
_atom_site_fract_z
_atom_site_U_iso_or_equiv
_atom_site_adp_type
_atom_site_occupancy
_atom_site_symmetry_multiplicity
_atom_site_calc_flag
_atom_site_refinement_flags
N1 N 0.05216(19) 0.6302(2) -0.07646(18) 0.0431(5) Uani 1 1 d .
N2 N 0.20957(18) 0.6470(2) 0.09613(17) 0.0415(5) Uani 1 1 d .
H2A H 0.1406 0.6217 0.1343 0.050 Uiso 1 1 calc R
N3 N 0.30341(19) 0.8056(2) -0.00076(18) 0.0430(5) Uani 1 1 d .
H3A H 0.3178 0.8044 -0.0740 0.052 Uiso 1 1 calc R
C1 C 0.0168(2) 0.6886(2) -0.1635(2) 0.0388(5) Uani 1 1 d .
C2 C 0.0228(3) 0.6347(3) -0.2894(2) 0.0589(7) Uani 1 1 d .
H2B H 0.0636 0.5685 -0.3154 0.071 Uiso 1 1 calc R
C3 C -0.0308(4) 0.6775(3) -0.3775(3) 0.0681(8) Uani 1 1 d .
H3B H -0.0245 0.6401 -0.4618 0.082 Uiso 1 1 calc R
C4 C -0.0936(3) 0.7744(3) -0.3439(2) 0.0542(7) Uani 1 1 d .
C5 C -0.0955(3) 0.8305(3) -0.2170(3) 0.0544(7) Uani 1 1 d .
H5A H -0.1350 0.8977 -0.1908 0.065 Uiso 1 1 calc R
C6 C -0.0404(3) 0.7901(3) -0.1276(2) 0.0476(6) Uani 1 1 d .
H6A H -0.0417 0.8315 -0.0422 0.057 Uiso 1 1 calc R
C7 C -0.1595(4) 0.8159(4) -0.4422(3) 0.0930(11) Uani 1 1 d .
H7A H -0.1982 0.8835 -0.4008 0.139 Uiso 1 1 calc R
H7B H -0.2396 0.7321 -0.5087 0.139 Uiso 1 1 calc R
H7C H -0.0826 0.8584 -0.4793 0.139 Uiso 1 1 calc R
C8 C 0.1833(2) 0.6939(2) 0.0023(2) 0.0377(5) Uani 1 1 d .
C9 C 0.3479(2) 0.6394(2) 0.1316(2) 0.0385(5) Uani 1 1 d .
C10 C 0.3386(2) 0.5054(3) 0.1222(2) 0.0469(6) Uani 1 1 d .
H10A H 0.2449 0.4285 0.0964 0.056 Uiso 1 1 calc R
C11 C 0.4647(3) 0.4870(3) 0.1501(2) 0.0502(6) Uani 1 1 d .
H11A H 0.4567 0.3994 0.1491 0.060 Uiso 1 1 calc R
C12 C 0.6084(2) 0.5992(3) 0.1808(2) 0.0439(6) Uani 1 1 d .
C13 C 0.7405(3) 0.5764(3) 0.1956(2) 0.0532(6) Uani 1 1 d .
H13A H 0.7334 0.4885 0.1932 0.064 Uiso 1 1 calc R
C14 C 0.8774(3) 0.6807(3) 0.2134(2) 0.0581(7) Uani 1 1 d .
H14A H 0.9633 0.6643 0.2225 0.070 Uiso 1 1 calc R
C15 C 0.8877(3) 0.8126(3) 0.2178(2) 0.0540(7) Uani 1 1 d .
H15A H 0.9812 0.8831 0.2281 0.065 Uiso 1 1 calc R
C16 C 0.7637(2) 0.8408(3) 0.2075(2) 0.0472(6) Uani 1 1 d .
H16A H 0.7744 0.9303 0.2120 0.057 Uiso 1 1 calc R
C17 C 0.6192(2) 0.7352(2) 0.1899(2) 0.0394(5) Uani 1 1 d .
C18 C 0.4844(2) 0.7575(2) 0.1744(2) 0.0368(5) Uani 1 1 d .
C19 C 0.4040(2) 0.9229(2) 0.1141(2) 0.0389(5) Uani 1 1 d .
C20 C 0.4122(3) 1.0589(3) 0.1340(2) 0.0487(6) Uani 1 1 d .
H20A H 0.3574 1.0708 0.0706 0.058 Uiso 1 1 calc R
C21 C 0.4996(3) 1.1736(3) 0.2452(3) 0.0569(7) Uani 1 1 d .
H21A H 0.5065 1.2639 0.2562 0.068 Uiso 1 1 calc R
C22 C 0.5803(3) 1.1575(3) 0.3449(2) 0.0481(6) Uani 1 1 d .
C23 C 0.6614(3) 1.2737(3) 0.4662(3) 0.0611(7) Uani 1 1 d .
H23A H 0.6661 1.3638 0.4792 0.073 Uiso 1 1 calc R
C24 C 0.7317(3) 1.2560(3) 0.5629(3) 0.0629(7) Uani 1 1 d .
H24A H 0.7849 1.3334 0.6416 0.076 Uiso 1 1 calc R
C25 C 0.7240(3) 1.1212(3) 0.5442(2) 0.0554(7) Uani 1 1 d .
H25A H 0.7713 1.1089 0.6115 0.066 Uiso 1 1 calc R
C26 C 0.6486(2) 1.0069(3) 0.4294(2) 0.0469(6) Uani 1 1 d .
H26A H 0.6456 0.9181 0.4195 0.056 Uiso 1 1 calc R
C27 C 0.5744(2) 1.0206(2) 0.3242(2) 0.0399(5) Uani 1 1 d .
C28 C 0.4897(2) 0.9018(2) 0.2025(2) 0.0376(5) Uani 1 1 d .

loop_
_atom_site_aniso_label
_atom_site_aniso_U_11
_atom_site_aniso_U_22
_atom_site_aniso_U_33
_atom_site_aniso_U_23
_atom_site_aniso_U_13
_atom_site_aniso_U_12
N1 0.0315(9) 0.0521(12) 0.0515(12) 0.0300(10) 0.0043(8) 0.0173(8)
N2 0.0288(9) 0.0601(13) 0.0488(11) 0.0359(10) 0.0107(8) 0.0199(9)
N3 0.0349(10) 0.0546(12) 0.0402(11) 0.0279(10) 0.0070(8) 0.0125(9)
C1 0.0284(10) 0.0422(13) 0.0455(13) 0.0232(11) 0.0018(9) 0.0117(9)
C2 0.0734(18) 0.0695(18) 0.0507(16) 0.0242(14) 0.0185(13) 0.0478(15)
C3 0.098(2) 0.076(2) 0.0399(15) 0.0227(14) 0.0167(14) 0.0476(18)
C4 0.0581(15) 0.0538(16) 0.0484(15) 0.0262(13) -0.0003(12) 0.0202(13)
C5 0.0618(16) 0.0589(16) 0.0631(17) 0.0345(14) 0.0184(13) 0.0379(13)
C6 0.0584(15) 0.0509(14) 0.0424(13) 0.0242(12) 0.0145(11) 0.0274(12)
C7 0.124(3) 0.093(3) 0.069(2) 0.047(2) -0.0056(19) 0.051(2)
C8 0.0318(11) 0.0449(13) 0.0418(12) 0.0226(11) 0.0090(9) 0.0176(10)
C9 0.0324(11) 0.0508(14) 0.0416(12) 0.0266(11) 0.0079(9) 0.0206(10)
C10 0.0371(12) 0.0472(14) 0.0580(15) 0.0293(12) 0.0054(11) 0.0142(11)
C11 0.0505(14) 0.0494(15) 0.0610(16) 0.0318(13) 0.0080(12) 0.0252(12)
C12 0.0407(12) 0.0531(15) 0.0452(13) 0.0229(12) 0.0066(10) 0.0263(11)
C13 0.0521(15) 0.0612(16) 0.0560(15) 0.0239(13) 0.0063(12) 0.0364(13)
C14 0.0412(14) 0.0778(19) 0.0602(17) 0.0230(15) 0.0069(12) 0.0370(14)
C15 0.0335(12) 0.0688(18) 0.0567(16) 0.0235(14) 0.0088(11) 0.0214(12)
C16 0.0349(12) 0.0533(15) 0.0539(15) 0.0229(12) 0.0078(10) 0.0192(11)
C17 0.0343(11) 0.0483(13) 0.0395(12) 0.0204(11) 0.0064(9) 0.0204(10)
C18 0.0327(11) 0.0450(13) 0.0384(12) 0.0216(10) 0.0064(9) 0.0189(10)
C19 0.0302(11) 0.0482(14) 0.0427(13) 0.0244(11) 0.0090(9) 0.0159(10)
C20 0.0477(13) 0.0568(16) 0.0562(15) 0.0354(13) 0.0115(12) 0.0267(12)
C21 0.0635(16) 0.0492(15) 0.0691(18) 0.0332(14) 0.0143(14) 0.0279(13)
C22 0.0447(13) 0.0493(15) 0.0541(15) 0.0243(13) 0.0135(11) 0.0207(11)
C23 0.0626(17) 0.0483(16) 0.0645(18) 0.0160(14) 0.0114(14) 0.0231(13)
C24 0.0588(16) 0.0634(18) 0.0483(16) 0.0125(14) 0.0057(13) 0.0182(14)
C25 0.0474(14) 0.0672(18) 0.0454(15) 0.0216(14) 0.0043(11) 0.0211(13)
C26 0.0382(12) 0.0543(15) 0.0500(14) 0.0240(12) 0.0059(11) 0.0203(11)
C27 0.0307(11) 0.0474(13) 0.0443(13) 0.0221(11) 0.0094(9) 0.0163(10)
C28 0.0292(11) 0.0459(13) 0.0438(13) 0.0235(11) 0.0095(9) 0.0173(9)

loop_
_atom_type_symbol
_atom_type_description
_atom_type_scat_dispersion_real
_atom_type_scat_dispersion_imag
_atom_type_scat_source
C C 0.0033 0.0016 'International Tables Vol C Tables 4.2.6.8 and 6.1.1.4'
H H 0.0000 0.0000 'International Tables Vol C Tables 4.2.6.8 and 6.1.1.4'
N N 0.0061 0.0033 'International Tables Vol C Tables 4.2.6.8 and 6.1.1.4'

loop_
_geom_angle_atom_site_label_1
_geom_angle_atom_site_label_2
_geom_angle_atom_site_label_3
_geom_angle
C8 N1 C1 119.38(18)
C8 N2 C9 121.60(17)
C8 N3 C19 121.60(18)
C2 C1 C6 117.9(2)
C2 C1 N1 121.0(2)
C6 C1 N1 120.8(2)
C1 C2 C3 120.8(2)
C2 C3 C4 121.8(3)
C5 C4 C3 116.9(2)
C5 C4 C7 121.3(3)
C3 C4 C7 121.8(3)
C4 C5 C6 121.9(2)
C5 C6 C1 120.7(2)
N1 C8 N2 118.62(19)
N1 C8 N3 125.0(2)
N2 C8 N3 116.38(17)
C18 C9 C10 121.47(19)
C18 C9 N2 122.0(2)
C10 C9 N2 116.51(19)
C11 C10 C9 120.7(2)
C10 C11 C12 120.7(2)
C11 C12 C13 121.1(2)
C11 C12 C17 119.06(19)
C13 C12 C17 119.7(2)
C14 C13 C12 121.1(2)
C13 C14 C15 119.3(2)
C16 C15 C14 121.6(2)
C15 C16 C17 120.7(2)
C16 C17 C12 117.50(19)
C16 C17 C18 123.0(2)
C12 C17 C18 119.40(19)
C9 C18 C17 117.9(2)
C9 C18 C28 120.31(18)
C17 C18 C28 121.82(19)
C28 C19 C20 121.7(2)
C28 C19 N3 120.5(2)
C20 C19 N3 117.80(19)
C21 C20 C19 120.5(2)
C20 C21 C22 120.8(2)
C27 C22 C21 118.9(2)
C27 C22 C23 119.5(2)
C21 C22 C23 121.6(2)
C24 C23 C22 121.3(3)
C23 C24 C25 119.6(3)
C26 C25 C24 121.2(2)
C25 C26 C27 121.3(2)
C22 C27 C26 117.1(2)
C22 C27 C28 119.8(2)
C26 C27 C28 123.1(2)
C19 C28 C27 118.0(2)
C19 C28 C18 120.01(19)
C27 C28 C18 121.85(18)

loop_
_geom_bond_atom_site_label_1
_geom_bond_atom_site_label_2
_geom_bond_distance
N1 C8 1.283(3)
N1 C1 1.429(3)
N2 C8 1.375(3)
N2 C9 1.420(2)
N3 C8 1.378(3)
N3 C19 1.421(3)
C1 C2 1.374(3)
C1 C6 1.383(3)
C2 C3 1.378(4)
C3 C4 1.379(4)
C4 C5 1.375(4)
C4 C7 1.515(3)
C5 C6 1.377(3)
C9 C18 1.379(3)
C9 C10 1.403(3)
C10 C11 1.352(3)
C11 C12 1.411(3)
C12 C13 1.415(3)
C12 C17 1.420(3)
C13 C14 1.358(4)
C14 C15 1.395(4)
C15 C16 1.367(3)
C16 C17 1.417(3)
C17 C18 1.439(3)
C18 C28 1.483(3)
C19 C28 1.381(3)
C19 C20 1.399(3)
C20 C21 1.357(3)
C21 C22 1.416(3)
C22 C27 1.415(3)
C22 C23 1.420(3)
C23 C24 1.349(4)
C24 C25 1.391(4)
C25 C26 1.360(3)
C26 C27 1.420(3)
C27 C28 1.438(3)
